data_2014909
loop_
_publ_author_name
'Glidewell, Christopher'
'Low, John N.'
'Skakle, Janet M. S.'
'Wardell, James L.'

_publ_section_title
;Supramolecular structures of three isomeric
 (<i>E</i>,<i>E</i>)-1-(2-iodophenyl)-4-(nitrophenyl)-2,3-diaza-1,3-butadienes:
 changes in intermolecular interactions consequent upon changes of substituent
 location
;
_journal_issue 5
_journal_name_full 'Acta Crystallographica Section C'
_journal_page_first o312
_journal_page_last o316
_journal_paper_doi 10.1107/S0108270105009248
_journal_volume 61
_journal_year 2005
_chemical_formula_iupac 'C14 H10 I N3 O2'
_chemical_formula_moiety 'C14 H10 I N3 O2'
_chemical_formula_sum 'C14 H10 I N3 O2'
_chemical_formula_weight 379.15
_chemical_name_systematic
;
1-(2-Iodophenyl)-4-(3-nitrophenyl)-2,3-diaza-1,3-butadiene
;
_space_group_IT_number 2
_symmetry_cell_setting triclinic
_symmetry_space_group_name_Hall '-P 1'
_symmetry_space_group_name_H-M 'P -1'
_atom_sites_solution_hydrogens geom
_atom_sites_solution_primary direct
_atom_sites_solution_secondary difmap
_cell_angle_alpha 97.405(2)
_cell_angle_beta 100.410(2)
_cell_angle_gamma 107.590(3)
_cell_formula_units_Z 2
_cell_length_a 7.2969(3)
_cell_length_b 7.3235(3)
_cell_length_c 13.7939(6)
_cell_measurement_reflns_used 3120
_cell_measurement_temperature 120(2)
_cell_measurement_theta_max 27.57
_cell_measurement_theta_min 2.98
_cell_volume 677.73(5)
_computing_cell_refinement 'DENZO (Otwinowski & Minor, 1997) and COLLECT'
_computing_data_collection 'COLLECT (Nonius, 1998)'
_computing_data_reduction 'DENZO and COLLECT'
_computing_molecular_graphics 'PLATON (Spek, 2003)'
_computing_publication_material 'SHELXL97 and PRPKAPPA (Ferguson, 1999)'
_computing_structure_refinement 'OSCAIL and SHELXL97 (Sheldrick, 1997)'
_computing_structure_solution 'OSCAIL (McArdle, 2003) and SHELXS97 (Sheldrick, 1997)'
_diffrn_ambient_temperature 120(2)
_diffrn_detector_area_resol_mean 9.091
_diffrn_measured_fraction_theta_full 0.997
_diffrn_measured_fraction_theta_max 0.989
_diffrn_measurement_device_type 'Nonius KappaCCD area-detector'
_diffrn_measurement_method '\f and \w'
_diffrn_radiation_monochromator graphite
_diffrn_radiation_source 'Bruker-Nonius FR91 rotating anode'
_diffrn_radiation_type 'Mo K\a'
_diffrn_radiation_wavelength 0.71073
_diffrn_reflns_av_R_equivalents 0.0285
_diffrn_reflns_av_sigmaI/netI 0.0230
_diffrn_reflns_limit_h_max 9
_diffrn_reflns_limit_h_min -9
_diffrn_reflns_limit_k_max 9
_diffrn_reflns_limit_k_min -9
_diffrn_reflns_limit_l_max 17
_diffrn_reflns_limit_l_min -17
_diffrn_reflns_number 13382
_diffrn_reflns_theta_full 25.50
_diffrn_reflns_theta_max 27.57
_diffrn_reflns_theta_min 2.98
_diffrn_standards_decay_% none
_exptl_absorpt_coefficient_mu 2.367
_exptl_absorpt_correction_T_max 0.891
_exptl_absorpt_correction_T_min 0.649
_exptl_absorpt_correction_type multi-scan
_exptl_absorpt_process_details '(SADABS; Sheldrick, 2003)'
_exptl_crystal_colour yellow
_exptl_crystal_density_diffrn 1.858
_exptl_crystal_density_meas ?
_exptl_crystal_density_method 'not measured'
_exptl_crystal_description plate
_exptl_crystal_F_000 368
_exptl_crystal_size_max 0.20
_exptl_crystal_size_mid 0.12
_exptl_crystal_size_min 0.05
_refine_diff_density_max 1.060
_refine_diff_density_min -1.043
_refine_ls_extinction_method none
_refine_ls_goodness_of_fit_ref 1.280
_refine_ls_hydrogen_treatment constr
_refine_ls_matrix_type full
_refine_ls_number_parameters 181
_refine_ls_number_reflns 3120
_refine_ls_number_restraints 0
_refine_ls_restrained_S_all 1.280
_refine_ls_R_factor_all 0.0267
_refine_ls_R_factor_gt 0.0225
_refine_ls_shift/su_max 0.001
_refine_ls_shift/su_mean 0.000
_refine_ls_structure_factor_coef Fsqd
_refine_ls_weighting_details 'w = 1/[\s^2^(Fo^2^)+(0.0469P)^2^+0.3339P] where P=(Fo^2^+2Fc^2^)/3'
_refine_ls_weighting_scheme calc
_refine_ls_wR_factor_gt 0.0613
_refine_ls_wR_factor_ref 0.0846
_reflns_number_gt 2909
_reflns_number_total 3120
_reflns_threshold_expression I>2\s(I)
_cod_data_source_file sk1830.cif
_cod_data_source_block II
_cod_depositor_comments
;
The following automatic conversions were performed:

'_exptl_crystal_density_meas' value 'not measured' was changed to '?'
- the value is perceived as not measured.

Automatic conversion script
Id: cif_fix_values 3008 2015-01-20 13:52:24Z robertas 
;
_cod_database_code 2014909
_cod_database_fobs_code 2014909

loop_
_symmetry_equiv_pos_as_xyz
'x, y, z'
'-x, -y, -z'

loop_
_atom_site_label
_atom_site_fract_x
_atom_site_fract_y
_atom_site_fract_z
_atom_site_U_iso_or_equiv
_atom_site_adp_type
_atom_site_calc_flag
_atom_site_refinement_flags
_atom_site_occupancy
_atom_site_disorder_assembly
_atom_site_disorder_group
_atom_site_type_symbol
C11 -0.0567(4) -0.2954(4) 0.3271(2) 0.0187(5) Uani d . 1 . . C
C12 -0.0674(4) -0.1709(4) 0.2594(2) 0.0191(5) Uani d . 1 . . C
C13 -0.1845(4) -0.2506(4) 0.1637(2) 0.0186(6) Uani d . 1 . . C
N13 -0.1969(4) -0.1203(4) 0.0922(2) 0.0260(6) Uani d . 1 . . N
O31 -0.1152(4) 0.0552(3) 0.1219(2) 0.0417(7) Uani d . 1 . . O
O32 -0.2923(4) -0.1949(4) 0.00608(18) 0.0428(7) Uani d . 1 . . O
C14 -0.2920(4) -0.4480(4) 0.1311(2) 0.0193(6) Uani d . 1 . . C
C15 -0.2819(4) -0.5700(4) 0.1985(2) 0.0228(6) Uani d . 1 . . C
C16 -0.1673(4) -0.4955(4) 0.2960(2) 0.0215(6) Uani d . 1 . . C
C17 0.0658(4) -0.2245(4) 0.4290(2) 0.0203(6) Uani d . 1 . . C
N17 0.1897(4) -0.0501(4) 0.45944(19) 0.0199(5) Uani d . 1 . . N
N27 0.2894(4) -0.0203(4) 0.55996(19) 0.0210(5) Uani d . 1 . . N
C21 0.5397(4) 0.2117(4) 0.6929(2) 0.0172(5) Uani d . 1 . . C
C22 0.6637(4) 0.4053(4) 0.7336(2) 0.0179(5) Uani d . 1 . . C
I22 0.69346(3) 0.62753(2) 0.648300(13) 0.02472(9) Uani d . 1 . . I
C23 0.7740(4) 0.4599(4) 0.8326(2) 0.0215(6) Uani d . 1 . . C
C24 0.7650(4) 0.3206(5) 0.8921(2) 0.0234(6) Uani d . 1 . . C
C25 0.6456(5) 0.1273(5) 0.8532(2) 0.0247(6) Uani d . 1 . . C
C26 0.5348(4) 0.0752(4) 0.7553(2) 0.0217(6) Uani d . 1 . . C
C27 0.4188(4) 0.1501(4) 0.5906(2) 0.0201(6) Uani d . 1 . . C
H12 0.0040 -0.0349 0.2787 0.023 Uiso calc R 1 . . H
H14 -0.3699 -0.4974 0.0643 0.023 Uiso calc R 1 . . H
H15 -0.3537 -0.7058 0.1783 0.027 Uiso calc R 1 . . H
H16 -0.1636 -0.5807 0.3421 0.026 Uiso calc R 1 . . H
H17 0.0535 -0.3110 0.4750 0.024 Uiso calc R 1 . . H
H23 0.8547 0.5920 0.8592 0.026 Uiso calc R 1 . . H
H24 0.8405 0.3568 0.9596 0.028 Uiso calc R 1 . . H
H25 0.6404 0.0315 0.8939 0.030 Uiso calc R 1 . . H
H26 0.4530 -0.0568 0.7298 0.026 Uiso calc R 1 . . H
H27 0.4364 0.2384 0.5455 0.024 Uiso calc R 1 . . H

loop_
_atom_site_aniso_label
_atom_site_aniso_U_11
_atom_site_aniso_U_22
_atom_site_aniso_U_33
_atom_site_aniso_U_12
_atom_site_aniso_U_13
_atom_site_aniso_U_23
C11 0.0153(12) 0.0191(13) 0.0194(14) 0.0037(10) 0.0029(10) 0.0022(11)
C12 0.0179(13) 0.0164(13) 0.0208(14) 0.0037(10) 0.0040(11) 0.0016(11)
C13 0.0176(13) 0.0183(13) 0.0192(14) 0.0046(11) 0.0040(11) 0.0049(11)
N13 0.0308(14) 0.0196(12) 0.0240(13) 0.0047(10) 0.0023(11) 0.0063(10)
O31 0.0569(16) 0.0186(11) 0.0346(14) -0.0006(11) -0.0059(12) 0.0087(10)
O32 0.0652(18) 0.0314(13) 0.0199(12) 0.0072(12) -0.0065(12) 0.0079(10)
C14 0.0157(13) 0.0194(14) 0.0177(13) 0.0026(10) -0.0009(11) 0.0006(11)
C15 0.0212(14) 0.0160(13) 0.0248(15) 0.0007(11) 0.0002(12) 0.0026(11)
C16 0.0193(14) 0.0206(14) 0.0222(14) 0.0042(11) 0.0014(11) 0.0064(11)
C17 0.0206(14) 0.0217(14) 0.0178(14) 0.0069(11) 0.0025(11) 0.0036(11)
N17 0.0200(12) 0.0206(12) 0.0156(12) 0.0057(10) 0.0003(9) -0.0001(10)
N27 0.0208(12) 0.0216(12) 0.0164(12) 0.0040(10) 0.0000(10) 0.0024(10)
C21 0.0173(13) 0.0170(13) 0.0162(13) 0.0048(10) 0.0036(10) 0.0021(10)
C22 0.0197(13) 0.0153(12) 0.0192(14) 0.0057(10) 0.0042(11) 0.0057(11)
I22 0.02800(14) 0.01728(12) 0.02467(14) 0.00285(9) 0.00159(9) 0.00725(8)
C23 0.0218(14) 0.0191(13) 0.0194(14) 0.0040(11) 0.0022(11) 0.0000(11)
C24 0.0209(14) 0.0296(16) 0.0161(14) 0.0063(12) 0.0003(11) 0.0025(12)
C25 0.0252(15) 0.0256(15) 0.0224(15) 0.0069(12) 0.0028(12) 0.0091(12)
C26 0.0216(14) 0.0156(13) 0.0244(15) 0.0022(11) 0.0026(11) 0.0054(11)
C27 0.0210(14) 0.0204(14) 0.0189(14) 0.0069(11) 0.0040(11) 0.0052(11)

loop_
_atom_type_symbol
_atom_type_description
_atom_type_scat_dispersion_real
_atom_type_scat_dispersion_imag
_atom_type_scat_source
C C 0.0033 0.0016 'International Tables Vol C Tables 4.2.6.8 and 6.1.1.4'
H H 0.0000 0.0000 'International Tables Vol C Tables 4.2.6.8 and 6.1.1.4'
I I -0.4742 1.8119 'International Tables Vol C Tables 4.2.6.8 and 6.1.1.4'
N N 0.0061 0.0033 'International Tables Vol C Tables 4.2.6.8 and 6.1.1.4'
O O 0.0106 0.0060 'International Tables Vol C Tables 4.2.6.8 and 6.1.1.4'

loop_
_geom_angle_atom_site_label_1
_geom_angle_atom_site_label_2
_geom_angle_atom_site_label_3
_geom_angle
_geom_angle_publ_flag
C12 C11 C16 119.1(3) no
C12 C11 C17 121.9(3) no
C16 C11 C17 119.0(3) no
C13 C12 C11 118.2(3) no
C13 C12 H12 120.9 no
C11 C12 H12 120.9 no
C12 C13 C14 123.6(3) no
C12 C13 N13 118.5(3) no
C14 C13 N13 117.9(3) no
O31 N13 O32 123.7(3) no
O31 N13 C13 118.6(3) no
O32 N13 C13 117.6(3) no
C15 C14 C13 117.9(3) no
C15 C14 H14 121.0 no
C13 C14 H14 121.0 no
C14 C15 C16 120.4(3) no
C14 C15 H15 119.8 no
C16 C15 H15 119.8 no
C15 C16 C11 120.8(3) no
C15 C16 H16 119.6 no
C11 C16 H16 119.6 no
N17 C17 C11 122.9(3) no
N17 C17 H17 118.5 no
C11 C17 H17 118.5 no
C17 N17 N27 111.4(2) no
C27 N27 N17 112.4(2) no
N27 C27 C21 121.4(3) no
N27 C27 H27 119.3 no
C21 C27 H27 119.3 no
C26 C21 C22 117.3(3) no
C26 C21 C27 119.7(3) no
C22 C21 C27 123.1(3) no
C23 C22 C21 121.5(3) no
C23 C22 I22 116.5(2) no
C21 C22 I22 122.0(2) no
C24 C23 C22 119.6(3) no
C24 C23 H23 120.2 no
C22 C23 H23 120.2 no
C23 C24 C25 120.1(3) no
C23 C24 H24 119.9 no
C25 C24 H24 119.9 no
C26 C25 C24 119.9(3) no
C26 C25 H25 120.1 no
C24 C25 H25 120.1 no
C25 C26 C21 121.7(3) no
C25 C26 H26 119.1 no
C21 C26 H26 119.1 no

loop_
_geom_bond_atom_site_label_1
_geom_bond_atom_site_label_2
_geom_bond_site_symmetry_2
_geom_bond_distance
_geom_bond_publ_flag
C11 C12 . 1.394(4) no
C11 C16 . 1.407(4) no
C11 C17 . 1.457(4) no
C12 C13 . 1.380(4) no
C12 H12 . 0.95 no
C13 C14 . 1.388(4) no
C13 N13 . 1.467(4) no
N13 O31 . 1.220(3) no
N13 O32 . 1.224(4) no
C14 C15 . 1.378(4) no
C14 H14 . 0.95 no
C15 C16 . 1.391(4) no
C15 H15 . 0.95 no
C16 H16 . 0.95 no
C17 N17 . 1.285(4) no
C17 H17 . 0.95 no
N17 N27 . 1.401(3) no
N27 C27 . 1.278(4) no
C27 C21 . 1.456(4) no
C27 H27 . 0.95 no
C21 C26 . 1.397(4) no
C21 C22 . 1.407(4) no
C22 C23 . 1.394(4) no
C22 I22 . 2.109(3) no
C23 C24 . 1.383(4) no
C23 H23 . 0.95 no
C24 C25 . 1.393(4) no
C24 H24 . 0.95 no
C25 C26 . 1.381(4) no
C25 H25 . 0.95 no
C26 H26 . 0.95 no

loop_
_geom_hbond_atom_site_label_D
_geom_hbond_atom_site_label_H
_geom_hbond_atom_site_label_A
_geom_hbond_site_symmetry_A
_geom_hbond_distance_DH
_geom_hbond_distance_HA
_geom_hbond_distance_DA
_geom_hbond_angle_DHA
_geom_hbond_publ_flag
C12 H12 I22 2_666 0.95 3.04 3.972(3) 168 y
C25 H25 O32 1_656 0.95 2.50 3.436(4) 167 y
C27 H27 I22 2_666 0.95 3.06 3.923(3) 153 y

loop_
_geom_torsion_atom_site_label_1
_geom_torsion_atom_site_label_2
_geom_torsion_atom_site_label_3
_geom_torsion_atom_site_label_4
_geom_torsion
_geom_torsion_publ_flag
C17 N17 N27 C27 177.5(3) y
N27 N17 C17 C11 -179.4(3) y
N17 N27 C27 C21 -180.0(3) y
N17 C17 C11 C12 -8.9(4) y
N27 C27 C21 C22 -171.0(3) y
C12 C13 N13 O31 -5.3(4) y
C16 C11 C12 C13 -1.0(4) no
C17 C11 C12 C13 179.0(3) no
C11 C12 C13 C14 -0.1(4) no
C11 C12 C13 N13 179.9(3) no
C14 C13 N13 O31 174.7(3) no
C12 C13 N13 O32 175.9(3) no
C14 C13 N13 O32 -4.1(4) no
C12 C13 C14 C15 0.6(4) no
N13 C13 C14 C15 -179.4(3) no
C13 C14 C15 C16 0.1(4) no
C14 C15 C16 C11 -1.2(5) no
C12 C11 C16 C15 1.7(4) no
C17 C11 C16 C15 -178.3(3) no
C16 C11 C17 N17 171.1(3) no
N27 C27 C21 C26 8.8(4) no
C26 C21 C22 C23 -1.4(4) no
C27 C21 C22 C23 178.5(3) no
C26 C21 C22 I22 178.5(2) no
C27 C21 C22 I22 -1.6(4) no
C21 C22 C23 C24 1.3(4) no
I22 C22 C23 C24 -178.5(2) no
C22 C23 C24 C25 -0.4(4) no
C23 C24 C25 C26 -0.5(5) no
C24 C25 C26 C21 0.5(5) no
C22 C21 C26 C25 0.4(4) no
C27 C21 C26 C25 -179.4(3) no

loop_
_cod_related_entry_id
_cod_related_entry_database
_cod_related_entry_code
1 ChemSpider 21181107
